data_7105682
loop_
_publ_author_name
'Dae Ryu'
'Woo Lee'
'Jin Lee'
'Jung Yoon'
'Hyoung Kim'
'Eui Koh'
'Chang Hong'

_publ_section_title
;
 Magnetic Metal-Organic Framework Constructed from a Paramagnetic
 Metalloligand Exhibiting a Significant Sorption and Reversible Magnetic
 Conversions
;
_journal_name_full Chem.Commun.
_journal_page_first 8779
_journal_paper_doi 10.1039/c0cc03540h
_journal_volume 46
_journal_year 2010
_chemical_formula_sum 'C66 H50 B2 Co Cu6 N18 O24'
_chemical_formula_weight 1941.03
_chemical_name_systematic
;
?
;
_space_group_IT_number 167
_symmetry_cell_setting rhombohedral
_symmetry_space_group_name_Hall '-R 3 2"c'
_symmetry_space_group_name_H-M 'R -3 c :H'
_atom_sites_solution_hydrogens geom
_atom_sites_solution_primary direct
_atom_sites_solution_secondary difmap
_audit_creation_method SHELXL-97
_cell_angle_alpha 90.00
_cell_angle_beta 90.00
_cell_angle_gamma 120.00
_cell_formula_units_Z 6
_cell_length_a 24.0967(4)
_cell_length_b 24.0967(4)
_cell_length_c 37.7074(12)
_cell_measurement_reflns_used 7033
_cell_measurement_temperature 293(2)
_cell_measurement_theta_max 25.0425
_cell_measurement_theta_min 2.231
_cell_volume 18961.5(7)
_computing_cell_refinement 'Bruker SMART APEXII'
_computing_data_collection 'Bruker SMART APEXII'
_computing_data_reduction 'Bruker SAINT'
_computing_molecular_graphics WingX
_computing_publication_material WingX
_computing_structure_refinement 'SHELXL-97 (Sheldrick, 1997)'
_computing_structure_solution SHELXTL
_diffrn_ambient_temperature 293(2)
_diffrn_measured_fraction_theta_full 0.999
_diffrn_measured_fraction_theta_max 0.999
_diffrn_measurement_device_type 'CCD area detector'
_diffrn_measurement_method 'omega scans'
_diffrn_radiation_monochromator graphite
_diffrn_radiation_source 'fine-focus sealed tube'
_diffrn_radiation_type MoK\a
_diffrn_radiation_wavelength 0.71073
_diffrn_reflns_av_R_equivalents 0.1071
_diffrn_reflns_av_sigmaI/netI 0.0442
_diffrn_reflns_limit_h_max 32
_diffrn_reflns_limit_h_min -32
_diffrn_reflns_limit_k_max 29
_diffrn_reflns_limit_k_min -32
_diffrn_reflns_limit_l_max 46
_diffrn_reflns_limit_l_min -50
_diffrn_reflns_number 99556
_diffrn_reflns_theta_full 28.32
_diffrn_reflns_theta_max 28.32
_diffrn_reflns_theta_min 1.46
_exptl_absorpt_coefficient_mu 1.172
_exptl_absorpt_correction_T_max 0.8741
_exptl_absorpt_correction_T_min 0.8177
_exptl_absorpt_correction_type multi-scan
_exptl_absorpt_process_details sadabs
_exptl_crystal_colour green
_exptl_crystal_density_diffrn 1.020
_exptl_crystal_density_method 'not measured'
_exptl_crystal_description cubic
_exptl_crystal_F_000 5850
_exptl_crystal_size_max 0.18
_exptl_crystal_size_mid 0.14
_exptl_crystal_size_min 0.12
_platon_squeeze_details
;
;
_refine_diff_density_max 0.479
_refine_diff_density_min -0.426
_refine_diff_density_rms 0.055
_refine_ls_extinction_method none
_refine_ls_goodness_of_fit_ref 1.055
_refine_ls_hydrogen_treatment constr
_refine_ls_matrix_type full
_refine_ls_number_parameters 178
_refine_ls_number_reflns 5254
_refine_ls_number_restraints 0
_refine_ls_restrained_S_all 1.055
_refine_ls_R_factor_all 0.0582
_refine_ls_R_factor_gt 0.0373
_refine_ls_shift/su_max 0.002
_refine_ls_shift/su_mean 0.000
_refine_ls_structure_factor_coef Fsqd
_refine_ls_weighting_details 'calc w=1/[\s^2^(Fo^2^)+(0.0422P)^2^+0.0000P] where P=(Fo^2^+2Fc^2^)/3'
_refine_ls_weighting_scheme calc
_refine_ls_wR_factor_gt 0.0811
_refine_ls_wR_factor_ref 0.0863
_reflns_number_gt 4113
_reflns_number_total 5254
_reflns_threshold_expression >2sigma(I)
_cod_data_source_file C0CC03540H.TXT
_cod_data_source_block squeezed
_cod_depositor_comments
;
The following automatic conversions were performed:
'_symmetry_cell_setting' value 'Rhombohedral' changed to 'rhombohedral'
according to '/home/saulius/struct/CIF-dictionaries/cif_core.dic'
dictionary named 'cif_core.dic' version 2.4.1 from 2010-06-29.

Automatic conversion script
Id: cif_fix_enum 1527 2010-12-29 10:47:43Z saulius 
;
_cod_original_sg_symbol_H-M R-3c
_cod_database_code 7105682

loop_
_symmetry_equiv_pos_as_xyz
'x, y, z'
'-y, x-y, z'
'-x+y, -x, z'
'y, x, -z+1/2'
'x-y, -y, -z+1/2'
'-x, -x+y, -z+1/2'
'x+2/3, y+1/3, z+1/3'
'-y+2/3, x-y+1/3, z+1/3'
'-x+y+2/3, -x+1/3, z+1/3'
'y+2/3, x+1/3, -z+5/6'
'x-y+2/3, -y+1/3, -z+5/6'
'-x+2/3, -x+y+1/3, -z+5/6'
'x+1/3, y+2/3, z+2/3'
'-y+1/3, x-y+2/3, z+2/3'
'-x+y+1/3, -x+2/3, z+2/3'
'y+1/3, x+2/3, -z+7/6'
'x-y+1/3, -y+2/3, -z+7/6'
'-x+1/3, -x+y+2/3, -z+7/6'
'-x, -y, -z'
'y, -x+y, -z'
'x-y, x, -z'
'-y, -x, z-1/2'
'-x+y, y, z-1/2'
'x, x-y, z-1/2'
'-x+2/3, -y+1/3, -z+1/3'
'y+2/3, -x+y+1/3, -z+1/3'
'x-y+2/3, x+1/3, -z+1/3'
'-y+2/3, -x+1/3, z-1/6'
'-x+y+2/3, y+1/3, z-1/6'
'x+2/3, x-y+1/3, z-1/6'
'-x+1/3, -y+2/3, -z+2/3'
'y+1/3, -x+y+2/3, -z+2/3'
'x-y+1/3, x+2/3, -z+2/3'
'-y+1/3, -x+2/3, z+1/6'
'-x+y+1/3, y+2/3, z+1/6'
'x+1/3, x-y+2/3, z+1/6'

loop_
_atom_site_label
_atom_site_type_symbol
_atom_site_fract_x
_atom_site_fract_y
_atom_site_fract_z
_atom_site_U_iso_or_equiv
_atom_site_adp_type
_atom_site_occupancy
_atom_site_symmetry_multiplicity
_atom_site_calc_flag
_atom_site_refinement_flags
_atom_site_disorder_assembly
_atom_site_disorder_group
Co1 Co 1.0000 1.0000 0.0000 0.01366(12) Uani 1 6 d S . .
B1 B 1.0000 1.0000 0.08578(9) 0.0229(7) Uani 1 3 d S . .
H1 H 1.0000 1.0000 0.1118 0.027 Uiso 1 3 calc SR . .
N1 N 0.92072(7) 0.94882(7) 0.03519(4) 0.0214(3) Uani 1 1 d . . .
C1 C 0.85831(9) 0.91113(9) 0.03251(5) 0.0274(4) Uani 1 1 d . . .
H1A H 0.8371 0.8964 0.0110 0.033 Uiso 1 1 calc R . .
N2 N 0.93162(7) 0.95853(7) 0.07082(4) 0.0217(3) Uani 1 1 d . . .
C2 C 0.87580(9) 0.92714(9) 0.08706(5) 0.0290(4) Uani 1 1 d . . .
H2 H 0.8705 0.9269 0.1115 0.035 Uiso 1 1 calc R . .
N3 N 0.82816(8) 0.89597(8) 0.06419(4) 0.0305(4) Uani 1 1 d . . .
Cu1 Cu 0.729148(11) 0.843089(12) 0.076291(6) 0.02519(8) Uani 1 1 d . . .
O1 O 0.70986(7) 0.78153(7) 0.03806(4) 0.0381(4) Uani 1 1 d . . .
C3 C 0.65889(10) 0.72746(10) 0.04047(6) 0.0342(5) Uani 1 1 d . . .
C4 C 0.66025(11) 0.67241(11) 0.02290(6) 0.0407(5) Uani 1 1 d . . .
C5 C 0.71035(10) 0.68311(10) 0.00070(5) 0.0339(5) Uani 1 1 d . . .
H5 H 0.7418 0.7248 -0.0047 0.041 Uiso 1 1 calc R . .
C6 C 0.71392(11) 0.63169(10) -0.01370(6) 0.0378(5) Uani 1 1 d . . .
C7 C 0.66709(15) 0.56993(12) -0.00520(9) 0.0756(10) Uani 1 1 d . . .
H7 H 0.6694 0.5356 -0.0147 0.091 Uiso 1 1 calc R . .
C8 C 0.61661(18) 0.55797(13) 0.01725(12) 0.1066(16) Uani 1 1 d . . .
C9 C 0.61303(16) 0.60988(13) 0.03023(9) 0.0812(12) Uani 1 1 d . . .
H9 H 0.5782 0.6027 0.0442 0.097 Uiso 1 1 calc R . .
C10 C 0.5645(3) 0.48908(17) 0.0258(2) 0.222(4) Uani 1 1 d . . .
H10A H 0.5508 0.4645 0.0043 0.334 Uiso 1 1 calc R . .
H10B H 0.5286 0.4894 0.0366 0.334 Uiso 1 1 calc R . .
H10C H 0.5814 0.4702 0.0418 0.334 Uiso 1 1 calc R . .
O2 O 0.72387(7) 0.77368(7) 0.10913(4) 0.0391(4) Uani 1 1 d . . .
O3 O 0.73861(7) 0.89858(7) 0.11627(4) 0.0356(3) Uani 1 1 d . . .
C11 C 0.68984(10) 0.89909(10) 0.12830(5) 0.0306(4) Uani 1 1 d . . .
O4 O 0.70071(7) 0.89306(7) 0.04596(4) 0.0338(3) Uani 1 1 d . . .

loop_
_atom_site_aniso_label
_atom_site_aniso_U_11
_atom_site_aniso_U_22
_atom_site_aniso_U_33
_atom_site_aniso_U_23
_atom_site_aniso_U_13
_atom_site_aniso_U_12
Co1 0.01360(17) 0.01360(17) 0.0138(3) 0.000 0.000 0.00680(8)
B1 0.0271(11) 0.0271(11) 0.0145(16) 0.000 0.000 0.0135(6)
N1 0.0183(7) 0.0244(8) 0.0174(7) 0.0011(6) 0.0026(6) 0.0077(6)
C1 0.0189(9) 0.0305(10) 0.0282(10) -0.0006(8) 0.0027(7) 0.0089(8)
N2 0.0216(8) 0.0230(8) 0.0184(7) 0.0010(6) 0.0031(6) 0.0095(7)
C2 0.0272(10) 0.0346(11) 0.0248(10) 0.0041(8) 0.0083(8) 0.0151(9)
N3 0.0205(8) 0.0332(9) 0.0314(9) 0.0028(7) 0.0073(7) 0.0085(7)
Cu1 0.02004(13) 0.02464(13) 0.02909(13) 0.00343(10) 0.00907(9) 0.00983(10)
O1 0.0365(8) 0.0296(8) 0.0413(8) -0.0031(6) 0.0141(7) 0.0113(7)
C3 0.0365(12) 0.0335(12) 0.0338(11) 0.0002(9) 0.0085(9) 0.0185(10)
C4 0.0400(13) 0.0301(11) 0.0459(13) -0.0046(10) 0.0145(10) 0.0130(10)
C5 0.0340(11) 0.0294(11) 0.0357(11) -0.0044(9) 0.0038(9) 0.0138(9)
C6 0.0410(13) 0.0298(11) 0.0401(12) -0.0043(9) 0.0096(10) 0.0159(10)
C7 0.079(2) 0.0311(14) 0.105(2) -0.0069(15) 0.0472(19) 0.0187(14)
C8 0.105(3) 0.0305(15) 0.159(4) 0.0032(19) 0.093(3) 0.0150(17)
C9 0.074(2) 0.0367(15) 0.114(3) -0.0061(16) 0.061(2) 0.0130(15)
C10 0.207(6) 0.035(2) 0.356(9) 0.005(3) 0.220(6) 0.009(3)
O2 0.0305(8) 0.0357(8) 0.0492(9) 0.0181(7) 0.0106(7) 0.0150(7)
O3 0.0305(8) 0.0415(9) 0.0364(8) -0.0070(7) 0.0047(6) 0.0192(7)
C11 0.0312(11) 0.0336(11) 0.0289(10) -0.0001(8) 0.0056(8) 0.0177(10)
O4 0.0295(8) 0.0335(8) 0.0379(8) 0.0123(6) 0.0064(6) 0.0152(7)

loop_
_atom_type_symbol
_atom_type_description
_atom_type_scat_dispersion_real
_atom_type_scat_dispersion_imag
_atom_type_scat_source
C C 0.0033 0.0016 'International Tables Vol C Tables 4.2.6.8 and 6.1.1.4'
H H 0.0000 0.0000 'International Tables Vol C Tables 4.2.6.8 and 6.1.1.4'
B B 0.0013 0.0007 'International Tables Vol C Tables 4.2.6.8 and 6.1.1.4'
N N 0.0061 0.0033 'International Tables Vol C Tables 4.2.6.8 and 6.1.1.4'
O O 0.0106 0.0060 'International Tables Vol C Tables 4.2.6.8 and 6.1.1.4'
Co Co 0.3494 0.9721 'International Tables Vol C Tables 4.2.6.8 and 6.1.1.4'
Cu Cu 0.3201 1.2651 'International Tables Vol C Tables 4.2.6.8 and 6.1.1.4'

loop_
_geom_angle_atom_site_label_1
_geom_angle_atom_site_label_2
_geom_angle_atom_site_label_3
_geom_angle
_geom_angle_site_symmetry_1
_geom_angle_site_symmetry_3
_geom_angle_publ_flag
N1 Co1 N1 85.56(6) 2_765 3_675 ?
N1 Co1 N1 94.44(6) 2_765 21_655 ?
N1 Co1 N1 180.00(6) 3_675 21_655 ?
N1 Co1 N1 85.56(6) 2_765 . ?
N1 Co1 N1 85.56(6) 3_675 . ?
N1 Co1 N1 94.44(6) 21_655 . ?
N1 Co1 N1 94.44(6) 2_765 19_775 ?
N1 Co1 N1 94.44(6) 3_675 19_775 ?
N1 Co1 N1 85.56(6) 21_655 19_775 ?
N1 Co1 N1 180.00(11) . 19_775 ?
N1 Co1 N1 180.000(1) 2_765 20_565 ?
N1 Co1 N1 94.44(6) 3_675 20_565 ?
N1 Co1 N1 85.56(6) 21_655 20_565 ?
N1 Co1 N1 94.44(6) . 20_565 ?
N1 Co1 N1 85.56(6) 19_775 20_565 ?
N2 B1 N2 107.46(14) 2_765 . ?
N2 B1 N2 107.46(14) 2_765 3_675 ?
N2 B1 N2 107.46(14) . 3_675 ?
C1 N1 N2 104.43(14) . . ?
C1 N1 Co1 137.17(12) . . ?
N2 N1 Co1 118.13(11) . . ?
N1 C1 N3 113.17(17) . . ?
C2 N2 N1 107.75(15) . . ?
C2 N2 B1 130.83(19) . . ?
N1 N2 B1 121.42(17) . . ?
N2 C2 N3 111.62(17) . . ?
C2 N3 C1 103.03(16) . . ?
C2 N3 Cu1 126.58(13) . . ?
C1 N3 Cu1 130.19(13) . . ?
O1 Cu1 O3 173.62(6) . . ?
O1 Cu1 O4 90.69(6) . . ?
O3 Cu1 O4 89.26(6) . . ?
O1 Cu1 O2 86.07(7) . . ?
O3 Cu1 O2 91.78(6) . . ?
O4 Cu1 O2 159.72(6) . . ?
O1 Cu1 N3 93.83(6) . . ?
O3 Cu1 N3 92.50(6) . . ?
O4 Cu1 N3 97.80(6) . . ?
O2 Cu1 N3 102.38(6) . . ?
O1 Cu1 Cu1 86.86(4) . 18_654 ?
O3 Cu1 Cu1 86.85(4) . 18_654 ?
O4 Cu1 Cu1 79.89(4) . 18_654 ?
O2 Cu1 Cu1 79.95(4) . 18_654 ?
N3 Cu1 Cu1 177.61(5) . 18_654 ?
C3 O1 Cu1 117.88(13) . . ?
O2 C3 O1 125.43(19) 18_654 . ?
O2 C3 C4 118.47(19) 18_654 . ?
O1 C3 C4 116.01(18) . . ?
C5 C4 C9 119.2(2) . . ?
C5 C4 C3 120.41(19) . . ?
C9 C4 C3 120.3(2) . . ?
C4 C5 C6 120.4(2) . . ?
C7 C6 C5 119.1(2) . . ?
C7 C6 C11 120.7(2) . 28_665 ?
C5 C6 C11 120.22(19) . 28_665 ?
C6 C7 C8 121.6(2) . . ?
C9 C8 C7 118.1(3) . . ?
C9 C8 C10 121.1(3) . . ?
C7 C8 C10 120.7(3) . . ?
C8 C9 C4 121.5(3) . . ?
C3 O2 Cu1 124.27(14) 18_654 . ?
C11 O3 Cu1 119.52(13) . . ?
O4 C11 O3 125.26(19) 18_654 . ?
O4 C11 C6 117.73(18) 18_654 34_665 ?
O3 C11 C6 116.99(18) . 34_665 ?
C11 O4 Cu1 125.28(13) 18_654 . ?

loop_
_geom_bond_atom_site_label_1
_geom_bond_atom_site_label_2
_geom_bond_distance
_geom_bond_site_symmetry_2
_geom_bond_publ_flag
Co1 N1 2.1390(14) 2_765 ?
Co1 N1 2.1390(14) 3_675 ?
Co1 N1 2.1390(14) 21_655 ?
Co1 N1 2.1390(14) . ?
Co1 N1 2.1390(14) 19_775 ?
Co1 N1 2.1390(14) 20_565 ?
B1 N2 1.544(2) 2_765 ?
B1 N2 1.544(2) . ?
B1 N2 1.544(2) 3_675 ?
N1 C1 1.316(2) . ?
N1 N2 1.366(2) . ?
C1 N3 1.350(2) . ?
N2 C2 1.319(2) . ?
C2 N3 1.328(3) . ?
N3 Cu1 2.1176(16) . ?
Cu1 O1 1.9507(14) . ?
Cu1 O3 1.9513(14) . ?
Cu1 O4 2.0132(14) . ?
Cu1 O2 2.0334(14) . ?
Cu1 Cu1 2.6612(4) 18_654 ?
O1 C3 1.270(3) . ?
C3 O2 1.260(2) 18_654 ?
C3 C4 1.498(3) . ?
C4 C5 1.383(3) . ?
C4 C9 1.388(3) . ?
C5 C6 1.394(3) . ?
C6 C7 1.383(3) . ?
C6 C11 1.500(3) 28_665 ?
C7 C8 1.389(4) . ?
C8 C9 1.386(4) . ?
C8 C10 1.534(4) . ?
O2 C3 1.260(2) 18_654 ?
O3 C11 1.265(2) . ?
C11 O4 1.259(2) 18_654 ?
C11 C6 1.500(3) 34_665 ?
O4 C11 1.259(2) 18_654 ?

loop_
_platon_squeeze_void_nr
_platon_squeeze_void_average_x
_platon_squeeze_void_average_y
_platon_squeeze_void_average_z
_platon_squeeze_void_volume
_platon_squeeze_void_count_electrons
1 -0.031 0.569 0.048 9929.4 2066.1
